data_1547632
loop_
_publ_author_name
'Skrydstrup, Troels'
'Kristensen, Steffan Kvist'
'Eikeland, Espen'
'Taarning, Esben'
'Lindhardt, Anders T.'

_publ_section_title
;
 Ex situ generation of stoichiometric HCN and its application in the
 Pd-catalysed cyanation of aryl bromides: Evidence for a transmetallation
 step between two oxidative addition Pd-complexes
;
_journal_name_full 'Chem. Sci.'
_journal_paper_doi 10.1039/C7SC03912C
_journal_year 2017
_chemical_formula_moiety 'C24 H54 Br2 P2 Pd2'
_chemical_formula_sum 'C24 H54 Br2 P2 Pd2'
_chemical_formula_weight 777.21
_space_group_crystal_system monoclinic
_space_group_IT_number 14
_space_group_name_Hall '-P 2yn'
_space_group_name_H-M_alt 'P 1 21/n 1'
_symmetry_space_group_name_Hall '-P 2yn'
_symmetry_space_group_name_H-M 'P 1 21/n 1'
_atom_sites_solution_hydrogens geom
_atom_sites_solution_primary direct
_audit_creation_date 2016-08-10
_audit_creation_method
;
Olex2 1.2
(compiled 2016.02.16 svn.r3265 for OlexSys, GUI svn.r5155)

Dolomanov, O.V., Bourhis, L.J., Gildea, R.J, Howard, J.A.K. & Puschmann, H.
 (2009), J. Appl. Cryst. 42, 339-341.

Sheldrick, G.M. (2015). Acta Cryst. A71, 3-8.

Sheldrick, G.M. (2015). Acta Cryst. C71, 3-8.
;
_audit_update_record
;
2016-09-19 deposited with the CCDC.
2017-10-06 downloaded from the CCDC.
;
_cell_angle_alpha 90
_cell_angle_beta 92.715(7)
_cell_angle_gamma 90
_cell_formula_units_Z 4
_cell_length_a 13.094(4)
_cell_length_b 14.447(5)
_cell_length_c 16.046(5)
_cell_measurement_reflns_used 9992
_cell_measurement_temperature 296(2)
_cell_measurement_theta_max 32.29
_cell_measurement_theta_min 2.44
_cell_volume 3032.0(17)
_computing_molecular_graphics 'Olex2 (Dolomanov et al., 2009)'
_computing_publication_material 'Olex2 (Dolomanov et al., 2009)'
_computing_structure_refinement 'ShelXL (Sheldrick, 2015)'
_computing_structure_solution 'XT (Sheldrick, 2015)'
_diffrn_ambient_temperature 296.15
_diffrn_measured_fraction_theta_full 1.000
_diffrn_measured_fraction_theta_max 1.000
_diffrn_measurement_device_type 'Bruker APEX-II CCD'
_diffrn_measurement_method '\f and \w scans'
_diffrn_radiation_type AgK\a
_diffrn_radiation_wavelength 0.5608
_diffrn_reflns_av_R_equivalents 0.0585
_diffrn_reflns_av_unetI/netI 0.0380
_diffrn_reflns_Laue_measured_fraction_full 1.000
_diffrn_reflns_Laue_measured_fraction_max 1.000
_diffrn_reflns_limit_h_max 21
_diffrn_reflns_limit_h_min -21
_diffrn_reflns_limit_k_max 24
_diffrn_reflns_limit_k_min -24
_diffrn_reflns_limit_l_max 26
_diffrn_reflns_limit_l_min -26
_diffrn_reflns_number 124681
_diffrn_reflns_point_group_measured_fraction_full 1.000
_diffrn_reflns_point_group_measured_fraction_max 1.000
_diffrn_reflns_theta_full 19.665
_diffrn_reflns_theta_max 27.864
_diffrn_reflns_theta_min 1.497
_diffrn_standards_number 0
_exptl_absorpt_coefficient_mu 2.101
_exptl_absorpt_correction_T_max 0.7471
_exptl_absorpt_correction_T_min 0.5789
_exptl_absorpt_correction_type multi-scan
_exptl_absorpt_process_details
;
SADABS-2014/5 (Bruker,2014) was used for absorption correction.
wR2(int) was 0.1520 before and 0.0604 after correction.
The Ratio of minimum to maximum transmission is 0.7749.
The \l/2 correction factor is 0.00150.
;
_exptl_crystal_colour 'clear greenish green'
_exptl_crystal_colour_lustre clear
_exptl_crystal_colour_modifier greenish
_exptl_crystal_colour_primary green
_exptl_crystal_density_diffrn 1.703
_exptl_crystal_description plate
_exptl_crystal_F_000 1560
_exptl_crystal_size_max 0.2
_exptl_crystal_size_mid 0.2
_exptl_crystal_size_min 0.07
_refine_diff_density_max 7.243
_refine_diff_density_min -2.999
_refine_diff_density_rms 0.217
_refine_ls_extinction_method none
_refine_ls_goodness_of_fit_ref 1.037
_refine_ls_hydrogen_treatment constr
_refine_ls_matrix_type full
_refine_ls_number_parameters 289
_refine_ls_number_reflns 14694
_refine_ls_number_restraints 0
_refine_ls_restrained_S_all 1.037
_refine_ls_R_factor_all 0.0792
_refine_ls_R_factor_gt 0.0500
_refine_ls_shift/su_max 0.001
_refine_ls_shift/su_mean 0.000
_refine_ls_structure_factor_coef Fsqd
_refine_ls_weighting_details 'w=1/[\s^2^(Fo^2^)+(0.0495P)^2^+18.9291P] where P=(Fo^2^+2Fc^2^)/3'
_refine_ls_weighting_scheme calc
_refine_ls_wR_factor_gt 0.1266
_refine_ls_wR_factor_ref 0.1468
_reflns_Friedel_coverage 0.000
_reflns_number_gt 9969
_reflns_number_total 14694
_reflns_threshold_expression 'I > 2\s(I)'
_cod_data_source_file c7sc03912c2.cif
_cod_data_source_block 40
_cod_original_cell_volume 3032.2(17)
_cod_database_code 1547632
_shelx_space_group_comment
;
The symmetry employed for this shelxl refinement is uniquely defined
by the following loop, which should always be used as a source of
symmetry information in preference to the above space-group names.
They are only intended as comments.
;
_olex2_refinement_description
;
1. Fixed Uiso
 At 1.5 times of:
  All C(H,H,H) groups
2.a Idealised Me refined as rotating group:
 C6(H6A,H6B,H6C), C15(H15A,H15B,H15C), C4(H4A,H4B,H4C), C24(H24A,H24B,H24C),
 C18(H18A,H18B,H18C), C16(H16A,H16B,H16C), C10(H10A,H10B,H10C), C20(H20A,H20B,
 H20C), C19(H19A,H19B,H19C), C22(H22A,H22B,H22C), C14(H14A,H14B,H14C), C2(H2A,
 H2B,H2C), C8(H8A,H8B,H8C), C7(H7A,H7B,H7C), C3(H3A,H3B,H3C), C11(H11A,H11B,
 H11C), C23(H23A,H23B,H23C), C12(H12A,H12B,H12C)
;
_shelx_shelxl_version_number 2014/7
_olex2_submission_special_instructions 'No special instructions were received'

loop_
_space_group_symop_operation_xyz
'x, y, z'
'-x+1/2, y+1/2, -z+1/2'
'-x, -y, -z'
'x-1/2, -y-1/2, z-1/2'

loop_
_atom_site_label
_atom_site_type_symbol
_atom_site_fract_x
_atom_site_fract_y
_atom_site_fract_z
_atom_site_U_iso_or_equiv
_atom_site_adp_type
_atom_site_occupancy
_atom_site_site_symmetry_order
_atom_site_calc_flag
_atom_site_refinement_flags_posn
_atom_site_disorder_assembly
_atom_site_disorder_group
Pd1 Pd 0.58307(2) 0.50409(2) 0.29898(2) 0.01101(5) Uani 1 1 d . A 1
Pd2 Pd 0.41350(2) 0.49496(2) 0.20536(2) 0.01103(5) Uani 1 1 d . A 1
Br1 Br 0.50443(3) 0.64403(2) 0.23232(3) 0.02328(8) Uani 1 1 d . A 1
Br2 Br 0.49456(3) 0.35447(2) 0.26932(3) 0.02433(8) Uani 1 1 d . A 1
P2 P 0.26470(6) 0.47916(5) 0.12354(5) 0.01053(12) Uani 1 1 d . . .
P1 P 0.73346(6) 0.50370(5) 0.37998(5) 0.01077(12) Uani 1 1 d . . .
C13 C 0.1836(2) 0.3829(2) 0.16762(18) 0.0134(5) Uani 1 1 d . . .
C1 C 0.8203(2) 0.4134(2) 0.3336(2) 0.0168(5) Uani 1 1 d . . .
C17 C 0.2995(3) 0.4453(3) 0.01367(19) 0.0180(6) Uani 1 1 d . . .
C6 C 0.8018(3) 0.4364(3) 0.5447(2) 0.0223(7) Uani 1 1 d . . .
H6A H 0.8270 0.3798 0.5220 0.033 Uiso 1 1 calc GR . .
H6B H 0.7826 0.4260 0.6010 0.033 Uiso 1 1 calc GR . .
H6C H 0.8542 0.4828 0.5444 0.033 Uiso 1 1 calc GR . .
C15 C 0.2323(3) 0.2883(2) 0.1503(2) 0.0171(5) Uani 1 1 d . . .
H15A H 0.2274 0.2760 0.0915 0.026 Uiso 1 1 calc GR . .
H15B H 0.1970 0.2409 0.1793 0.026 Uiso 1 1 calc GR . .
H15C H 0.3029 0.2891 0.1694 0.026 Uiso 1 1 calc GR . .
C5 C 0.7082(3) 0.4694(3) 0.49155(19) 0.0180(6) Uani 1 1 d . . .
C4 C 0.7813(3) 0.3160(2) 0.3544(2) 0.0217(6) Uani 1 1 d . . .
H4A H 0.7906 0.3052 0.4134 0.033 Uiso 1 1 calc GR . .
H4B H 0.8190 0.2706 0.3248 0.033 Uiso 1 1 calc GR . .
H4C H 0.7100 0.3113 0.3381 0.033 Uiso 1 1 calc GR . .
C24 C 0.1022(3) 0.5950(3) 0.0486(2) 0.0235(7) Uani 1 1 d . . .
H24A H 0.1331 0.5935 -0.0045 0.035 Uiso 1 1 calc GR . .
H24B H 0.0644 0.6515 0.0536 0.035 Uiso 1 1 calc GR . .
H24C H 0.0568 0.5432 0.0528 0.035 Uiso 1 1 calc GR . .
C18 C 0.2126(3) 0.4061(3) -0.0432(2) 0.0231(7) Uani 1 1 d . . .
H18A H 0.1904 0.3481 -0.0211 0.035 Uiso 1 1 calc GR . .
H18B H 0.2366 0.3966 -0.0981 0.035 Uiso 1 1 calc GR . .
H18C H 0.1565 0.4489 -0.0458 0.035 Uiso 1 1 calc GR . .
C16 C 0.1870(3) 0.3920(3) 0.2636(2) 0.0187(6) Uani 1 1 d . . .
H16A H 0.2568 0.3898 0.2848 0.028 Uiso 1 1 calc GR . .
H16B H 0.1495 0.3419 0.2869 0.028 Uiso 1 1 calc GR . .
H16C H 0.1569 0.4498 0.2787 0.028 Uiso 1 1 calc GR . .
C21 C 0.1859(2) 0.5897(2) 0.1188(2) 0.0163(5) Uani 1 1 d . . .
C10 C 0.8894(3) 0.6320(3) 0.4464(3) 0.0302(9) Uani 1 1 d . . .
H10A H 0.8628 0.6307 0.5011 0.045 Uiso 1 1 calc GR . .
H10B H 0.9227 0.6903 0.4380 0.045 Uiso 1 1 calc GR . .
H10C H 0.9379 0.5827 0.4414 0.045 Uiso 1 1 calc GR . .
C20 C 0.3433(3) 0.5314(3) -0.0293(2) 0.0275(8) Uani 1 1 d . . .
H20A H 0.2893 0.5750 -0.0414 0.041 Uiso 1 1 calc GR . .
H20B H 0.3732 0.5131 -0.0802 0.041 Uiso 1 1 calc GR . .
H20C H 0.3946 0.5596 0.0071 0.041 Uiso 1 1 calc GR . .
C19 C 0.3881(3) 0.3748(3) 0.0200(2) 0.0233(7) Uani 1 1 d . . .
H19A H 0.4412 0.3976 0.0578 0.035 Uiso 1 1 calc GR . .
H19B H 0.4149 0.3660 -0.0342 0.035 Uiso 1 1 calc GR . .
H19C H 0.3633 0.3168 0.0401 0.035 Uiso 1 1 calc GR . .
C22 C 0.1361(3) 0.6033(3) 0.2028(2) 0.0255(7) Uani 1 1 d . . .
H22A H 0.0841 0.5574 0.2089 0.038 Uiso 1 1 calc GR . .
H22B H 0.1061 0.6639 0.2045 0.038 Uiso 1 1 calc GR . .
H22C H 0.1871 0.5973 0.2474 0.038 Uiso 1 1 calc GR . .
C14 C 0.0718(2) 0.3793(3) 0.1346(2) 0.0198(6) Uani 1 1 d . . .
H14A H 0.0371 0.4344 0.1511 0.030 Uiso 1 1 calc GR . .
H14B H 0.0390 0.3262 0.1573 0.030 Uiso 1 1 calc GR . .
H14C H 0.0693 0.3751 0.0749 0.030 Uiso 1 1 calc GR . .
C2 C 0.8105(3) 0.4203(3) 0.2378(2) 0.0260(8) Uani 1 1 d . . .
H2A H 0.7399 0.4151 0.2195 0.039 Uiso 1 1 calc GR . .
H2B H 0.8488 0.3712 0.2138 0.039 Uiso 1 1 calc GR . .
H2C H 0.8368 0.4789 0.2204 0.039 Uiso 1 1 calc GR . .
C8 C 0.6618(3) 0.5534(3) 0.5356(2) 0.0298(9) Uani 1 1 d . . .
H8A H 0.7130 0.6005 0.5438 0.045 Uiso 1 1 calc GR . .
H8B H 0.6380 0.5345 0.5886 0.045 Uiso 1 1 calc GR . .
H8C H 0.6056 0.5775 0.5016 0.045 Uiso 1 1 calc GR . .
C7 C 0.6252(3) 0.3940(3) 0.4902(2) 0.0274(8) Uani 1 1 d . . .
H7A H 0.5662 0.4150 0.4577 0.041 Uiso 1 1 calc GR . .
H7B H 0.6064 0.3813 0.5461 0.041 Uiso 1 1 calc GR . .
H7C H 0.6511 0.3385 0.4658 0.041 Uiso 1 1 calc GR . .
C9 C 0.8014(3) 0.6198(2) 0.3805(2) 0.0216(7) Uani 1 1 d . . .
C3 C 0.9336(3) 0.4178(3) 0.3621(2) 0.0252(7) Uani 1 1 d . . .
H3A H 0.9623 0.4752 0.3442 0.038 Uiso 1 1 calc GR . .
H3B H 0.9695 0.3671 0.3382 0.038 Uiso 1 1 calc GR . .
H3C H 0.9400 0.4139 0.4219 0.038 Uiso 1 1 calc GR . .
C11 C 0.7232(4) 0.6980(3) 0.3931(3) 0.0358(11) Uani 1 1 d . . .
H11A H 0.6661 0.6904 0.3539 0.054 Uiso 1 1 calc GR . .
H11B H 0.7550 0.7568 0.3842 0.054 Uiso 1 1 calc GR . .
H11C H 0.6999 0.6952 0.4489 0.054 Uiso 1 1 calc GR . .
C23 C 0.2561(3) 0.6743(2) 0.1097(3) 0.0253(7) Uani 1 1 d . . .
H23A H 0.3074 0.6748 0.1545 0.038 Uiso 1 1 calc GR . .
H23B H 0.2162 0.7299 0.1115 0.038 Uiso 1 1 calc GR . .
H23C H 0.2885 0.6709 0.0573 0.038 Uiso 1 1 calc GR . .
C12 C 0.8426(4) 0.6368(3) 0.2935(3) 0.0354(10) Uani 1 1 d . . .
H12A H 0.8972 0.5941 0.2843 0.053 Uiso 1 1 calc GR . .
H12B H 0.8677 0.6990 0.2903 0.053 Uiso 1 1 calc GR . .
H12C H 0.7886 0.6277 0.2518 0.053 Uiso 1 1 calc GR . .

loop_
_atom_site_aniso_label
_atom_site_aniso_U_11
_atom_site_aniso_U_22
_atom_site_aniso_U_33
_atom_site_aniso_U_23
_atom_site_aniso_U_13
_atom_site_aniso_U_12
Pd1 0.00898(10) 0.01231(9) 0.01140(9) -0.00053(7) -0.00327(7) 0.00046(7)
Pd2 0.00883(9) 0.01251(10) 0.01139(9) -0.00075(7) -0.00321(7) -0.00006(7)
Br1 0.01693(15) 0.01474(14) 0.03688(19) 0.00492(13) -0.01223(13) -0.00277(11)
Br2 0.01805(15) 0.01189(14) 0.0417(2) 0.00059(13) -0.01269(13) -0.00004(10)
P2 0.0096(3) 0.0132(3) 0.0086(3) 0.0000(2) -0.0023(2) -0.0001(2)
P1 0.0093(3) 0.0133(3) 0.0095(3) -0.0001(2) -0.0016(2) -0.0004(2)
C13 0.0114(11) 0.0171(12) 0.0117(11) 0.0009(9) -0.0005(9) -0.0010(9)
C1 0.0108(12) 0.0245(15) 0.0150(12) -0.0040(11) 0.0004(10) 0.0025(11)
C17 0.0190(14) 0.0240(15) 0.0110(11) -0.0011(10) 0.0012(10) -0.0041(12)
C6 0.0217(15) 0.0319(18) 0.0129(13) 0.0033(12) -0.0048(11) 0.0035(13)
C15 0.0174(13) 0.0138(12) 0.0199(14) 0.0000(10) -0.0022(11) -0.0024(10)
C5 0.0156(13) 0.0291(16) 0.0092(11) 0.0017(11) -0.0010(9) 0.0020(12)
C4 0.0201(15) 0.0174(14) 0.0270(16) -0.0039(12) -0.0064(13) 0.0060(11)
C24 0.0210(15) 0.0215(15) 0.0266(16) 0.0024(13) -0.0135(13) 0.0024(12)
C18 0.0257(17) 0.0293(17) 0.0138(13) -0.0049(12) -0.0047(12) -0.0038(14)
C16 0.0185(14) 0.0235(15) 0.0142(12) 0.0030(11) 0.0016(10) -0.0001(11)
C21 0.0157(13) 0.0145(12) 0.0180(13) -0.0010(10) -0.0076(10) 0.0034(10)
C10 0.0275(18) 0.0274(18) 0.034(2) -0.0013(15) -0.0189(16) -0.0088(15)
C20 0.0288(19) 0.038(2) 0.0164(14) 0.0044(14) 0.0042(13) -0.0097(16)
C19 0.0199(15) 0.0332(18) 0.0171(14) -0.0066(13) 0.0052(12) 0.0006(13)
C22 0.0279(18) 0.0233(16) 0.0251(17) -0.0057(13) -0.0009(14) 0.0105(14)
C14 0.0115(12) 0.0256(16) 0.0219(14) 0.0031(12) -0.0026(11) -0.0039(11)
C2 0.0229(16) 0.042(2) 0.0132(13) -0.0072(13) 0.0026(12) 0.0046(15)
C8 0.0259(18) 0.046(2) 0.0175(15) -0.0097(15) 0.0013(13) 0.0122(17)
C7 0.0191(15) 0.045(2) 0.0180(15) 0.0107(15) 0.0008(12) -0.0056(15)
C9 0.0235(16) 0.0171(13) 0.0231(15) 0.0009(11) -0.0116(12) -0.0078(12)
C3 0.0112(13) 0.039(2) 0.0256(17) -0.0061(15) -0.0012(12) 0.0042(13)
C11 0.045(3) 0.0170(15) 0.042(2) -0.0045(15) -0.025(2) 0.0019(16)
C23 0.0281(18) 0.0142(13) 0.0322(19) 0.0018(12) -0.0138(15) -0.0017(12)
C12 0.037(2) 0.036(2) 0.032(2) 0.0146(17) -0.0062(17) -0.0173(18)

loop_
_atom_type_symbol
_atom_type_description
_atom_type_scat_dispersion_real
_atom_type_scat_dispersion_imag
_atom_type_scat_source
C C 0.0015 0.0009 'International Tables Vol C Tables 4.2.6.8 and 6.1.1.4'
H H 0.0000 0.0000 'International Tables Vol C Tables 4.2.6.8 and 6.1.1.4'
Br Br 0.1811 1.6452 'International Tables Vol C Tables 4.2.6.8 and 6.1.1.4'
P P 0.0667 0.0580 'International Tables Vol C Tables 4.2.6.8 and 6.1.1.4'
Pd Pd -1.9556 0.6546 'International Tables Vol C Tables 4.2.6.8 and 6.1.1.4'

loop_
_geom_angle_atom_site_label_1
_geom_angle_atom_site_label_2
_geom_angle_atom_site_label_3
_geom_angle
Br1 Pd1 Br2 116.37(3)
P1 Pd1 Br1 124.68(3)
P1 Pd1 Br2 118.89(3)
Br1 Pd2 Br2 116.28(3)
P2 Pd2 Br1 124.63(2)
P2 Pd2 Br2 119.06(3)
Pd1 Br1 Pd2 63.66(2)
Pd1 Br2 Pd2 63.65(2)
C13 P2 Pd2 109.33(10)
C17 P2 Pd2 108.60(11)
C17 P2 C13 108.53(14)
C21 P2 Pd2 112.42(10)
C21 P2 C13 108.49(15)
C21 P2 C17 109.40(15)
C1 P1 Pd1 106.94(10)
C5 P1 Pd1 110.42(11)
C5 P1 C1 108.81(16)
C9 P1 Pd1 112.80(11)
C9 P1 C1 108.58(17)
C9 P1 C5 109.18(16)
C15 C13 P2 109.8(2)
C15 C13 C16 105.3(3)
C16 C13 P2 108.5(2)
C14 C13 P2 115.8(2)
C14 C13 C15 107.8(3)
C14 C13 C16 109.2(3)
C4 C1 P1 109.3(2)
C2 C1 P1 108.8(2)
C2 C1 C4 105.2(3)
C3 C1 P1 116.3(2)
C3 C1 C4 107.5(3)
C3 C1 C2 109.2(3)
C18 C17 P2 116.2(2)
C18 C17 C20 108.2(3)
C18 C17 C19 109.2(3)
C20 C17 P2 108.4(2)
C19 C17 P2 108.7(2)
C19 C17 C20 105.5(3)
H6A C6 H6B 109.5
H6A C6 H6C 109.5
H6B C6 H6C 109.5
C5 C6 H6A 109.5
C5 C6 H6B 109.5
C5 C6 H6C 109.5
C13 C15 H15A 109.5
C13 C15 H15B 109.5
C13 C15 H15C 109.5
H15A C15 H15B 109.5
H15A C15 H15C 109.5
H15B C15 H15C 109.5
C6 C5 P1 115.7(2)
C6 C5 C8 108.1(3)
C6 C5 C7 109.5(3)
C8 C5 P1 108.4(3)
C7 C5 P1 109.0(2)
C7 C5 C8 105.7(3)
C1 C4 H4A 109.5
C1 C4 H4B 109.5
C1 C4 H4C 109.5
H4A C4 H4B 109.5
H4A C4 H4C 109.5
H4B C4 H4C 109.5
H24A C24 H24B 109.5
H24A C24 H24C 109.5
H24B C24 H24C 109.5
C21 C24 H24A 109.5
C21 C24 H24B 109.5
C21 C24 H24C 109.5
C17 C18 H18A 109.5
C17 C18 H18B 109.5
C17 C18 H18C 109.5
H18A C18 H18B 109.5
H18A C18 H18C 109.5
H18B C18 H18C 109.5
C13 C16 H16A 109.5
C13 C16 H16B 109.5
C13 C16 H16C 109.5
H16A C16 H16B 109.5
H16A C16 H16C 109.5
H16B C16 H16C 109.5
C24 C21 P2 116.0(2)
C24 C21 C23 107.4(3)
C22 C21 P2 109.0(2)
C22 C21 C24 108.6(3)
C22 C21 C23 105.2(3)
C23 C21 P2 110.2(2)
H10A C10 H10B 109.5
H10A C10 H10C 109.5
H10B C10 H10C 109.5
C9 C10 H10A 109.5
C9 C10 H10B 109.5
C9 C10 H10C 109.5
C17 C20 H20A 109.5
C17 C20 H20B 109.5
C17 C20 H20C 109.5
H20A C20 H20B 109.5
H20A C20 H20C 109.5
H20B C20 H20C 109.5
C17 C19 H19A 109.5
C17 C19 H19B 109.5
C17 C19 H19C 109.5
H19A C19 H19B 109.5
H19A C19 H19C 109.5
H19B C19 H19C 109.5
C21 C22 H22A 109.5
C21 C22 H22B 109.5
C21 C22 H22C 109.5
H22A C22 H22B 109.5
H22A C22 H22C 109.5
H22B C22 H22C 109.5
C13 C14 H14A 109.5
C13 C14 H14B 109.5
C13 C14 H14C 109.5
H14A C14 H14B 109.5
H14A C14 H14C 109.5
H14B C14 H14C 109.5
C1 C2 H2A 109.5
C1 C2 H2B 109.5
C1 C2 H2C 109.5
H2A C2 H2B 109.5
H2A C2 H2C 109.5
H2B C2 H2C 109.5
C5 C8 H8A 109.5
C5 C8 H8B 109.5
C5 C8 H8C 109.5
H8A C8 H8B 109.5
H8A C8 H8C 109.5
H8B C8 H8C 109.5
C5 C7 H7A 109.5
C5 C7 H7B 109.5
C5 C7 H7C 109.5
H7A C7 H7B 109.5
H7A C7 H7C 109.5
H7B C7 H7C 109.5
C10 C9 P1 116.1(3)
C10 C9 C11 107.9(3)
C10 C9 C12 108.7(3)
C11 C9 P1 109.5(3)
C12 C9 P1 108.7(3)
C12 C9 C11 105.4(4)
C1 C3 H3A 109.5
C1 C3 H3B 109.5
C1 C3 H3C 109.5
H3A C3 H3B 109.5
H3A C3 H3C 109.5
H3B C3 H3C 109.5
C9 C11 H11A 109.5
C9 C11 H11B 109.5
C9 C11 H11C 109.5
H11A C11 H11B 109.5
H11A C11 H11C 109.5
H11B C11 H11C 109.5
C21 C23 H23A 109.5
C21 C23 H23B 109.5
C21 C23 H23C 109.5
H23A C23 H23B 109.5
H23A C23 H23C 109.5
H23B C23 H23C 109.5
C9 C12 H12A 109.5
C9 C12 H12B 109.5
C9 C12 H12C 109.5
H12A C12 H12B 109.5
H12A C12 H12C 109.5
H12B C12 H12C 109.5

loop_
_geom_bond_atom_site_label_1
_geom_bond_atom_site_label_2
_geom_bond_distance
Pd1 Br1 2.4876(7)
Pd1 Br2 2.4880(8)
Pd1 P1 2.3074(10)
Pd2 Br1 2.4888(8)
Pd2 Br2 2.4893(7)
Pd2 P2 2.3087(10)
P2 C13 1.907(3)
P2 C17 1.906(3)
P2 C21 1.901(3)
P1 C1 1.905(3)
P1 C5 1.902(3)
P1 C9 1.899(3)
C13 C15 1.538(5)
C13 C16 1.544(4)
C13 C14 1.534(4)
C1 C4 1.540(5)
C1 C2 1.540(5)
C1 C3 1.533(5)
C17 C18 1.533(5)
C17 C20 1.545(5)
C17 C19 1.544(5)
C6 H6A 0.9600
C6 H6B 0.9600
C6 H6C 0.9600
C6 C5 1.535(5)
C15 H15A 0.9600
C15 H15B 0.9600
C15 H15C 0.9600
C5 C8 1.544(5)
C5 C7 1.538(5)
C4 H4A 0.9600
C4 H4B 0.9600
C4 H4C 0.9600
C24 H24A 0.9600
C24 H24B 0.9600
C24 H24C 0.9600
C24 C21 1.536(4)
C18 H18A 0.9600
C18 H18B 0.9600
C18 H18C 0.9600
C16 H16A 0.9600
C16 H16B 0.9600
C16 H16C 0.9600
C21 C22 1.537(5)
C21 C23 1.541(5)
C10 H10A 0.9600
C10 H10B 0.9600
C10 H10C 0.9600
C10 C9 1.537(5)
C20 H20A 0.9600
C20 H20B 0.9600
C20 H20C 0.9600
C19 H19A 0.9600
C19 H19B 0.9600
C19 H19C 0.9600
C22 H22A 0.9600
C22 H22B 0.9600
C22 H22C 0.9600
C14 H14A 0.9600
C14 H14B 0.9600
C14 H14C 0.9600
C2 H2A 0.9600
C2 H2B 0.9600
C2 H2C 0.9600
C8 H8A 0.9600
C8 H8B 0.9600
C8 H8C 0.9600
C7 H7A 0.9600
C7 H7B 0.9600
C7 H7C 0.9600
C9 C11 1.543(6)
C9 C12 1.540(6)
C3 H3A 0.9600
C3 H3B 0.9600
C3 H3C 0.9600
C11 H11A 0.9600
C11 H11B 0.9600
C11 H11C 0.9600
C23 H23A 0.9600
C23 H23B 0.9600
C23 H23C 0.9600
C12 H12A 0.9600
C12 H12B 0.9600
C12 H12C 0.9600
